data_1543966
loop_
_publ_author_name
'Hai-Juan Du'
'Li-Wei Mi'
'Zhong-Cheng Yue'
'Yun-Yin Niu'
'Hong-Wei Hou'

_publ_section_title
;
 Templated fabrication, isomer recognition of series of
 1,1'-(alkane-1,omega-diyl)-bis(3-methylimidazolium)-induced
 polyoxometalates (omega = 1-11)
;
_journal_name_full 'Inorganica Chimica Acta'
_journal_page_first 418
_journal_page_last 426
_journal_paper_doi 10.1016/j.ica.2013.09.050
_journal_volume 409B
_journal_year 2014
_chemical_formula_moiety '2(C19 H34 N4), C20 H36 N4, Mo8 O26, Mo8 H2 O26, 2(H2 O)'
_chemical_formula_sum 'C58 H110 Mo16 N12 O54'
_chemical_formula_weight 3374.62
_space_group_crystal_system triclinic
_space_group_IT_number 2
_space_group_name_Hall '-P 1'
_space_group_name_H-M_alt 'P -1'
_symmetry_space_group_name_Hall '-P 1'
_symmetry_space_group_name_H-M 'P -1'
_atom_sites_solution_hydrogens geom
_atom_sites_solution_primary direct
_atom_sites_solution_secondary difmap
_cell_angle_alpha 95.440(14)
_cell_angle_beta 96.723(15)
_cell_angle_gamma 109.198(16)
_cell_formula_units_Z 1
_cell_length_a 12.312(2)
_cell_length_b 12.981(2)
_cell_length_c 17.015(3)
_cell_measurement_temperature 291(2)
_cell_volume 2524.6(8)
_computing_data_collection 'Bruker SMART'
_computing_molecular_graphics
;
O. V. Dolomanov, L. J. Bourhis, R. J. Gildea, J. A. K. Howard and H. Puschmann,
OLEX2: a complete structure solution, refinement and analysis program.
J. Appl. Cryst. (2009). 42, 339-341.
;
_computing_publication_material
;
O. V. Dolomanov, L. J. Bourhis, R. J. Gildea, J. A. K. Howard and H. Puschmann,
OLEX2: a complete structure solution, refinement and analysis program.
J. Appl. Cryst. (2009). 42, 339-341.
;
_computing_structure_refinement
;
SHELXL, G.M. Sheldrick, Acta Cryst.
2008). A64, 112-122
;
_computing_structure_solution 'SHELXS-97 (Sheldrick, 1990)'
_diffrn_ambient_temperature 291.15
_diffrn_measured_fraction_theta_full 0.998
_diffrn_measured_fraction_theta_max 0.998
_diffrn_radiation_monochromator graphite
_diffrn_radiation_type 'MO K\a'
_diffrn_radiation_wavelength 0.71073
_diffrn_reflns_av_R_equivalents 0.0475
_diffrn_reflns_av_unetI/netI 0.0894
_diffrn_reflns_limit_h_max 14
_diffrn_reflns_limit_h_min -14
_diffrn_reflns_limit_k_max 15
_diffrn_reflns_limit_k_min -15
_diffrn_reflns_limit_l_max 20
_diffrn_reflns_limit_l_min -20
_diffrn_reflns_number 16789
_diffrn_reflns_theta_full 25.50
_diffrn_reflns_theta_max 25.50
_diffrn_reflns_theta_min 3.11
_diffrn_source 'fine-focus sealed tube'
_exptl_absorpt_coefficient_mu 2.009
_exptl_absorpt_correction_T_max 0.7393
_exptl_absorpt_correction_T_min 0.6894
_exptl_crystal_density_diffrn 2.220
_exptl_crystal_density_method 'not measured'
_exptl_crystal_F_000 1646
_exptl_crystal_size_max 0.20
_exptl_crystal_size_mid 0.18
_exptl_crystal_size_min 0.16
_refine_diff_density_max 0.813
_refine_diff_density_min -0.743
_refine_diff_density_rms 0.147
_refine_ls_extinction_method none
_refine_ls_goodness_of_fit_ref 1.009
_refine_ls_hydrogen_treatment mixed
_refine_ls_matrix_type full
_refine_ls_number_parameters 637
_refine_ls_number_reflns 9375
_refine_ls_number_restraints 15
_refine_ls_restrained_S_all 1.021
_refine_ls_R_factor_all 0.0874
_refine_ls_R_factor_gt 0.0506
_refine_ls_shift/su_max 0.001
_refine_ls_shift/su_mean 0.000
_refine_ls_structure_factor_coef Fsqd
_refine_ls_weighting_details 'calc w=1/[\s^2^(Fo^2^)+(0.0265P)^2^+0.0000P] where P=(Fo^2^+2Fc^2^)/3'
_refine_ls_weighting_scheme calc
_refine_ls_wR_factor_gt 0.0929
_refine_ls_wR_factor_ref 0.1107
_reflns_number_gt 6067
_reflns_number_total 9375
_reflns_threshold_expression >2sigma(I)
_cod_data_source_file ICA-2014-409B-418-426-11.cif
_cod_data_source_block 11
_cod_depositor_comments
;
The following automatic conversions were performed:

'_journal_paper_doi' value
'http://dx.doi.org/10.1016/j.ica.2013.09.050' was changed to
'10.1016/j.ica.2013.09.050'.

Automatic conversion script
Id: cif_fix_values 6433 2018-09-21 13:16:33Z andrius 
;
_cod_database_code 1543966

loop_
_space_group_symop_id
_space_group_symop_operation_xyz
1 'x, y, z'
2 '-x, -y, -z'

loop_
_atom_site_label
_atom_site_type_symbol
_atom_site_fract_x
_atom_site_fract_y
_atom_site_fract_z
_atom_site_U_iso_or_equiv
_atom_site_adp_type
_atom_site_occupancy
_atom_site_symmetry_multiplicity
_atom_site_calc_flag
_atom_site_refinement_flags
_atom_site_disorder_assembly
_atom_site_disorder_group
C1 C 0.5929(12) 0.6691(9) 1.1334(6) 0.076(3) Uani 1 1 d . . .
H1 H 0.5827 0.7371 1.1357 0.091 Uiso 1 1 calc R . .
C2 C 0.6679(10) 0.5404(8) 1.1397(6) 0.069(3) Uani 1 1 d . . .
H2 H 0.7227 0.5057 1.1471 0.083 Uiso 1 1 calc R . .
C3 C 0.5556(10) 0.4906(9) 1.1186(6) 0.069(3) Uani 1 1 d . . .
H3 H 0.5155 0.4150 1.1090 0.083 Uiso 1 1 calc R . .
C4 C 0.4282(10) 0.9653(7) 0.6025(5) 0.061(3) Uani 1 1 d . . .
H4 H 0.3596 0.9050 0.5949 0.073 Uiso 1 1 calc R . .
C5 C 0.5332(10) 0.9620(8) 0.5943(5) 0.064(3) Uani 1 1 d . . .
H5 H 0.5518 0.8995 0.5804 0.076 Uiso 1 1 calc R . .
C6 C 0.5487(9) 1.1364(8) 0.6269(5) 0.059(3) Uani 1 1 d . . .
H6 H 0.5786 1.2129 0.6383 0.071 Uiso 1 1 calc R . .
C7 C 0.8057(11) 0.7377(9) 1.1722(7) 0.091(4) Uani 1 1 d . . .
H7A H 0.8374 0.7320 1.2259 0.109 Uiso 1 1 calc R . .
H7B H 0.7975 0.8096 1.1731 0.109 Uiso 1 1 calc R . .
C8 C 0.8909(10) 0.7284(10) 1.1154(7) 0.093(4) Uani 1 1 d . . .
H8A H 0.9683 0.7787 1.1384 0.112 Uiso 1 1 calc R . .
H8B H 0.8936 0.6542 1.1110 0.112 Uiso 1 1 calc R . .
C9 C 0.8603(9) 0.7530(10) 1.0349(6) 0.082(3) Uani 1 1 d . . .
H9A H 0.8608 0.8282 1.0395 0.099 Uiso 1 1 calc R . .
H9B H 0.7814 0.7050 1.0134 0.099 Uiso 1 1 calc R . .
C10 C 0.9387(11) 0.7399(11) 0.9765(9) 0.115(5) Uani 1 1 d . . .
H10A H 0.9447 0.6672 0.9759 0.139 Uiso 1 1 calc R . .
H10B H 1.0159 0.7936 0.9950 0.139 Uiso 1 1 calc R . .
C11 C 0.8985(11) 0.7541(11) 0.8918(8) 0.106(5) Uani 1 1 d . . .
H11A H 0.9439 0.7287 0.8567 0.128 Uiso 1 1 calc R . .
H11B H 0.8178 0.7068 0.8761 0.128 Uiso 1 1 calc R . .
C12 C 0.9077(9) 0.8688(9) 0.8788(7) 0.087(4) Uani 1 1 d . . .
H12A H 0.9892 0.9151 0.8881 0.104 Uiso 1 1 calc R . .
H12B H 0.8690 0.8978 0.9172 0.104 Uiso 1 1 calc R . .
C13 C 0.7342(9) 1.1093(8) 0.6058(7) 0.076(3) Uani 1 1 d . . .
H13A H 0.7569 1.1828 0.5909 0.091 Uiso 1 1 calc R . .
H13B H 0.7488 1.0612 0.5642 0.091 Uiso 1 1 calc R . .
C14 C 0.8091(9) 1.1113(8) 0.6848(7) 0.079(3) Uani 1 1 d . . .
H14A H 0.8897 1.1542 0.6832 0.095 Uiso 1 1 calc R . .
H14B H 0.7838 1.1470 0.7282 0.095 Uiso 1 1 calc R . .
C15 C 0.8006(8) 0.9952(8) 0.7009(6) 0.072(3) Uani 1 1 d . . .
H15A H 0.7192 0.9513 0.6982 0.086 Uiso 1 1 calc R . .
H15B H 0.8304 0.9618 0.6588 0.086 Uiso 1 1 calc R . .
C16 C 0.8661(9) 0.9904(9) 0.7808(7) 0.082(3) Uani 1 1 d . . .
H16A H 0.8373 1.0246 0.8231 0.099 Uiso 1 1 calc R . .
H16B H 0.9479 1.0329 0.7834 0.099 Uiso 1 1 calc R . .
C17 C 0.8544(9) 0.8738(9) 0.7957(7) 0.081(3) Uani 1 1 d . . .
H17A H 0.7724 0.8289 0.7870 0.097 Uiso 1 1 calc R . .
H17B H 0.8916 0.8427 0.7573 0.097 Uiso 1 1 calc R . .
C18 C 0.3856(10) 0.5526(10) 1.0953(7) 0.096(4) Uani 1 1 d . . .
H18A H 0.3562 0.5123 1.0425 0.145 Uiso 1 1 calc R . .
H18B H 0.3729 0.6218 1.0979 0.145 Uiso 1 1 calc R . .
H18C H 0.3458 0.5106 1.1334 0.145 Uiso 1 1 calc R . .
C19 C 0.3423(8) 1.1152(8) 0.6373(6) 0.071(3) Uani 1 1 d . . .
H19A H 0.3120 1.1337 0.5881 0.106 Uiso 1 1 calc R . .
H19B H 0.3707 1.1794 0.6771 0.106 Uiso 1 1 calc R . .
H19C H 0.2817 1.0588 0.6551 0.106 Uiso 1 1 calc R . .
C20 C 0.0748(9) 0.5254(8) 0.2683(7) 0.072(3) Uani 1 1 d . . .
H20 H 0.1424 0.5710 0.3015 0.086 Uiso 1 1 calc R . .
C21 C -0.0987(7) 0.4033(7) 0.2276(6) 0.056(2) Uani 1 1 d . . .
H21 H -0.1711 0.3502 0.2275 0.067 Uiso 1 1 calc R . .
C22 C -0.0569(8) 0.4457(8) 0.1652(6) 0.060(3) Uani 1 1 d . . .
H22 H -0.0953 0.4268 0.1128 0.072 Uiso 1 1 calc R . .
C23 C -0.0123(11) 0.4529(14) 0.3760(9) 0.146(6) Uani 1 1 d DU . .
H23A H 0.0681 0.4715 0.4007 0.175 Uiso 1 1 calc R . .
H23B H -0.0398 0.5105 0.3967 0.175 Uiso 1 1 calc R . .
C24 C -0.0782(12) 0.3539(11) 0.3985(9) 0.134(4) Uani 1 1 d DU . .
H24A H -0.1562 0.3247 0.3681 0.161 Uiso 1 1 calc R . .
H24B H -0.0826 0.3610 0.4552 0.161 Uiso 1 1 calc R . .
C25 C -0.0035(12) 0.2836(12) 0.3764(10) 0.134(4) Uani 1 1 d D . .
H25A H -0.0289 0.2420 0.3231 0.161 Uiso 1 1 calc R . .
H25B H 0.0794 0.3248 0.3849 0.161 Uiso 1 1 calc R . .
C26 C -0.0415(13) 0.2169(13) 0.4403(9) 0.137(5) Uani 1 1 d DU . .
H26A H -0.1258 0.1907 0.4346 0.165 Uiso 1 1 calc R . .
H26B H -0.0106 0.2623 0.4920 0.165 Uiso 1 1 calc R . .
C27 C 0.0010(11) 0.1187(12) 0.4363(7) 0.113(5) Uani 1 1 d . . .
H27A H -0.0338 0.0727 0.3852 0.136 Uiso 1 1 calc R . .
H27B H 0.0846 0.1464 0.4372 0.136 Uiso 1 1 calc R . .
C28 C -0.0241(12) 0.0468(13) 0.5012(9) 0.133(7) Uani 1 1 d . . .
H28A H -0.1079 0.0157 0.4985 0.159 Uiso 1 1 calc R . .
H28B H 0.0071 0.0932 0.5525 0.159 Uiso 1 1 calc R . .
C29 C 0.1284(8) 0.5904(10) 0.1427(8) 0.109(5) Uani 1 1 d . . .
H29A H 0.1529 0.5450 0.1059 0.163 Uiso 1 1 calc R . .
H29B H 0.1953 0.6417 0.1773 0.163 Uiso 1 1 calc R . .
H29C H 0.0877 0.6300 0.1135 0.163 Uiso 1 1 calc R . .
Mo1 Mo 0.55777(6) 1.08267(6) 0.85480(4) 0.03822(18) Uani 1 1 d . . .
Mo2 Mo 0.59410(6) 0.92354(5) 0.98148(4) 0.03501(17) Uani 1 1 d . . .
Mo3 Mo 0.31788(6) 0.79016(5) 0.95524(4) 0.03838(18) Uani 1 1 d . . .
Mo4 Mo 0.27659(6) 0.94795(6) 0.82551(4) 0.04036(19) Uani 1 1 d . . .
Mo5 Mo 0.60108(6) 0.63720(5) 0.53508(4) 0.04063(19) Uani 1 1 d D . .
Mo6 Mo 0.54987(7) 0.46582(6) 0.66241(4) 0.0444(2) Uani 1 1 d . . .
Mo7 Mo 0.67037(6) 0.39559(6) 0.50181(4) 0.0433(2) Uani 1 1 d . . .
Mo8 Mo 0.72866(7) 0.57210(6) 0.37553(5) 0.0499(2) Uani 1 1 d . . .
N1 N 0.5093(8) 0.5721(8) 1.1138(5) 0.070(2) Uani 1 1 d . . .
N2 N 0.6922(8) 0.6534(7) 1.1490(5) 0.063(2) Uani 1 1 d . . .
N3 N 0.6101(7) 1.0710(6) 0.6106(4) 0.057(2) Uani 1 1 d . . .
N4 N 0.4390(7) 1.0745(6) 0.6243(4) 0.055(2) Uani 1 1 d . . .
N5 N -0.0161(7) 0.4520(7) 0.2910(4) 0.059(2) Uani 1 1 d . . .
N6 N 0.0514(6) 0.5214(6) 0.1902(5) 0.067(2) Uani 1 1 d . . .
O1 O 0.4443(4) 0.9517(4) 0.9237(3) 0.0337(12) Uani 1 1 d . . .
O2 O 0.6655(4) 1.0663(4) 0.9460(3) 0.0369(12) Uani 1 1 d . . .
O3 O 0.4688(4) 0.8245(4) 1.0283(3) 0.0367(12) Uani 1 1 d . . .
O4 O 0.2154(4) 0.8440(4) 0.8963(3) 0.0418(13) Uani 1 1 d . . .
O5 O 0.4049(4) 1.0789(4) 0.8161(3) 0.0416(13) Uani 1 1 d . . .
O6 O 0.5729(4) 0.9868(4) 0.7854(3) 0.0456(14) Uani 1 1 d . . .
O7 O 0.6381(5) 1.2061(4) 0.8308(3) 0.0506(15) Uani 1 1 d . . .
O8 O 0.6073(5) 0.8331(4) 0.9084(3) 0.0482(14) Uani 1 1 d . . .
O9 O 0.7060(4) 0.9376(4) 1.0590(3) 0.0427(13) Uani 1 1 d . . .
O10 O 0.3468(5) 0.7096(4) 0.8808(3) 0.0493(14) Uani 1 1 d . . .
O11 O 0.2267(5) 0.6977(4) 1.0033(3) 0.0522(15) Uani 1 1 d . . .
O12 O 0.1616(5) 0.9778(5) 0.7839(3) 0.0553(15) Uani 1 1 d . . .
O13 O 0.2977(5) 0.8586(4) 0.7534(3) 0.0500(14) Uani 1 1 d . . .
O14 O 0.6621(4) 0.5415(4) 0.5922(3) 0.0440(13) Uani 1 1 d . . .
O15 O 0.7823(5) 0.5113(4) 0.4652(3) 0.0503(15) Uani 1 1 d . . .
O16 O 0.7155(5) 0.6853(4) 0.4815(3) 0.0485(14) Uani 1 1 d D . .
H16 H 0.727(5) 0.752(2) 0.476(5) 0.073 Uiso 1 1 d D . .
O17 O 0.4454(4) 0.5207(4) 0.5634(3) 0.0401(13) Uani 1 1 d . . .
O18 O 0.4821(4) 0.6565(4) 0.4570(3) 0.0409(13) Uani 1 1 d . . .
O19 O 0.6194(5) 0.7423(4) 0.6085(3) 0.0496(14) Uani 1 1 d . . .
O20 O 0.5740(5) 0.5775(4) 0.7318(3) 0.0505(15) Uani 1 1 d . . .
O21 O 0.3944(5) 0.3801(4) 0.6697(3) 0.0512(15) Uani 1 1 d . . .
O22 O 0.6242(5) 0.3917(4) 0.7068(3) 0.0554(16) Uani 1 1 d . . .
O23 O 0.7537(5) 0.3634(4) 0.5752(3) 0.0518(15) Uani 1 1 d . . .
O24 O 0.6391(5) 0.2904(4) 0.4244(3) 0.0504(15) Uani 1 1 d . . .
O25 O 0.7028(5) 0.4599(5) 0.3050(3) 0.0597(16) Uani 1 1 d . . .
O26 O 0.8512(5) 0.6680(5) 0.3557(4) 0.0687(18) Uani 1 1 d . . .
O27 O 0.4756(7) 0.7529(5) 0.7414(4) 0.075(2) Uani 1 1 d D . .
H27C H 0.510(9) 0.811(4) 0.775(4) 0.113 Uiso 1 1 d D . .
H27D H 0.459(9) 0.697(4) 0.766(5) 0.113 Uiso 1 1 d D . .

loop_
_atom_site_aniso_label
_atom_site_aniso_U_11
_atom_site_aniso_U_22
_atom_site_aniso_U_33
_atom_site_aniso_U_23
_atom_site_aniso_U_13
_atom_site_aniso_U_12
C1 0.121(11) 0.063(7) 0.065(7) 0.019(6) 0.024(7) 0.054(8)
C2 0.092(9) 0.056(7) 0.072(7) 0.019(6) 0.025(6) 0.036(7)
C3 0.099(9) 0.067(7) 0.060(7) 0.022(6) 0.031(6) 0.044(7)
C4 0.089(8) 0.040(5) 0.042(5) 0.003(4) 0.002(5) 0.010(5)
C5 0.101(9) 0.044(6) 0.055(6) 0.009(5) 0.012(6) 0.036(6)
C6 0.088(8) 0.052(6) 0.043(5) 0.015(5) 0.005(5) 0.033(6)
C7 0.116(11) 0.076(8) 0.088(9) 0.019(7) 0.026(8) 0.037(8)
C8 0.077(8) 0.086(9) 0.106(10) 0.020(8) 0.004(8) 0.016(7)
C9 0.084(8) 0.098(9) 0.074(8) 0.027(7) 0.012(7) 0.039(7)
C10 0.100(10) 0.122(11) 0.160(14) 0.057(11) 0.059(10) 0.064(9)
C11 0.124(11) 0.137(12) 0.104(11) 0.062(10) 0.058(9) 0.080(10)
C12 0.066(7) 0.090(9) 0.114(10) 0.032(8) 0.023(7) 0.032(7)
C13 0.086(8) 0.067(7) 0.093(9) 0.037(7) 0.035(7) 0.038(7)
C14 0.075(8) 0.054(6) 0.107(10) 0.010(6) 0.019(7) 0.019(6)
C15 0.068(7) 0.077(8) 0.073(7) 0.013(6) 0.015(6) 0.027(6)
C16 0.055(7) 0.087(8) 0.107(10) 0.018(7) 0.013(6) 0.025(6)
C17 0.064(7) 0.094(9) 0.086(8) 0.028(7) 0.014(6) 0.026(7)
C18 0.111(10) 0.124(11) 0.075(8) 0.013(8) 0.014(7) 0.067(9)
C19 0.097(8) 0.061(6) 0.063(7) 0.015(5) 0.012(6) 0.037(6)
C20 0.063(7) 0.059(7) 0.077(8) 0.015(6) -0.011(6) 0.005(6)
C21 0.038(5) 0.056(6) 0.060(6) 0.011(5) 0.005(5) -0.002(5)
C22 0.046(6) 0.064(6) 0.057(6) 0.000(5) 0.001(5) 0.005(5)
C23 0.079(9) 0.266(17) 0.135(14) 0.092(15) 0.056(9) 0.085(11)
C24 0.109(9) 0.155(10) 0.135(10) -0.015(8) 0.016(7) 0.052(7)
C25 0.109(9) 0.155(10) 0.135(10) -0.015(8) 0.016(7) 0.052(7)
C26 0.115(8) 0.178(10) 0.132(9) -0.016(8) 0.020(7) 0.078(8)
C27 0.097(10) 0.148(13) 0.065(8) 0.007(9) -0.003(7) 0.010(9)
C28 0.079(11) 0.23(2) 0.070(8) 0.027(12) 0.006(8) 0.022(10)
C29 0.046(7) 0.128(11) 0.141(12) 0.080(10) 0.016(7) -0.001(7)
Mo1 0.0416(4) 0.0366(4) 0.0341(4) 0.0059(3) 0.0068(3) 0.0098(3)
Mo2 0.0367(4) 0.0335(4) 0.0361(4) 0.0025(3) 0.0057(3) 0.0145(3)
Mo3 0.0401(4) 0.0317(4) 0.0383(4) 0.0033(3) 0.0024(3) 0.0075(3)
Mo4 0.0404(4) 0.0391(4) 0.0393(4) 0.0045(3) 0.0016(3) 0.0125(3)
Mo5 0.0540(5) 0.0295(4) 0.0353(4) 0.0008(3) 0.0004(3) 0.0136(3)
Mo6 0.0625(5) 0.0390(4) 0.0335(4) 0.0044(3) 0.0024(4) 0.0217(4)
Mo7 0.0550(5) 0.0362(4) 0.0393(4) 0.0023(3) 0.0005(4) 0.0197(4)
Mo8 0.0608(5) 0.0439(5) 0.0446(5) 0.0065(4) 0.0091(4) 0.0171(4)
N1 0.088(7) 0.082(7) 0.052(5) 0.012(5) 0.016(5) 0.044(6)
N2 0.072(6) 0.061(6) 0.065(5) 0.010(4) 0.013(5) 0.033(5)
N3 0.085(6) 0.041(4) 0.048(5) 0.014(4) 0.015(4) 0.023(5)
N4 0.078(6) 0.040(4) 0.051(5) 0.003(4) 0.008(4) 0.026(4)
N5 0.064(6) 0.078(6) 0.037(4) 0.013(4) 0.009(4) 0.027(5)
N6 0.036(5) 0.065(5) 0.079(6) 0.016(5) -0.003(4) -0.007(4)
O1 0.036(3) 0.034(3) 0.032(3) 0.002(2) 0.008(2) 0.013(2)
O2 0.035(3) 0.041(3) 0.037(3) 0.007(2) 0.010(2) 0.015(3)
O3 0.043(3) 0.032(3) 0.034(3) 0.007(2) 0.005(2) 0.013(3)
O4 0.037(3) 0.039(3) 0.045(3) 0.008(3) 0.001(3) 0.009(3)
O5 0.046(3) 0.035(3) 0.039(3) 0.004(2) -0.001(3) 0.010(3)
O6 0.047(3) 0.048(3) 0.041(3) 0.006(3) 0.012(3) 0.013(3)
O7 0.053(4) 0.038(3) 0.048(3) 0.009(3) 0.002(3) 0.000(3)
O8 0.058(4) 0.047(3) 0.041(3) -0.002(3) 0.005(3) 0.023(3)
O9 0.040(3) 0.043(3) 0.049(3) 0.004(3) 0.004(3) 0.020(3)
O10 0.056(4) 0.041(3) 0.049(3) -0.003(3) 0.000(3) 0.020(3)
O11 0.054(4) 0.046(3) 0.048(4) 0.013(3) 0.007(3) 0.004(3)
O12 0.046(4) 0.062(4) 0.055(4) 0.010(3) -0.004(3) 0.019(3)
O13 0.055(4) 0.042(3) 0.046(3) 0.005(3) 0.005(3) 0.009(3)
O14 0.054(4) 0.034(3) 0.039(3) -0.003(2) -0.005(3) 0.015(3)
O15 0.048(4) 0.049(4) 0.053(4) 0.005(3) 0.003(3) 0.018(3)
O16 0.065(4) 0.027(3) 0.047(3) 0.007(3) 0.005(3) 0.008(3)
O17 0.051(3) 0.035(3) 0.034(3) 0.002(2) 0.001(3) 0.017(3)
O18 0.054(3) 0.033(3) 0.039(3) 0.009(2) 0.006(3) 0.019(3)
O19 0.064(4) 0.040(3) 0.045(3) 0.000(3) 0.004(3) 0.020(3)
O20 0.073(4) 0.044(3) 0.036(3) 0.003(3) 0.005(3) 0.025(3)
O21 0.065(4) 0.046(3) 0.044(3) 0.017(3) 0.012(3) 0.017(3)
O22 0.082(4) 0.050(4) 0.038(3) 0.008(3) 0.001(3) 0.031(3)
O23 0.061(4) 0.050(4) 0.050(4) 0.007(3) -0.002(3) 0.030(3)
O24 0.063(4) 0.038(3) 0.047(3) 0.003(3) 0.003(3) 0.016(3)
O25 0.077(4) 0.065(4) 0.039(3) 0.000(3) 0.008(3) 0.029(4)
O26 0.066(4) 0.061(4) 0.076(5) 0.020(4) 0.019(4) 0.012(4)
O27 0.092(6) 0.053(4) 0.068(5) -0.009(4) 0.002(4) 0.017(4)

loop_
_atom_type_symbol
_atom_type_description
_atom_type_scat_dispersion_real
_atom_type_scat_dispersion_imag
_atom_type_scat_source
C C 0.0033 0.0016 'International Tables Vol C Tables 4.2.6.8 and 6.1.1.4'
H H 0.0000 0.0000 'International Tables Vol C Tables 4.2.6.8 and 6.1.1.4'
Mo Mo -1.6832 0.6857 'International Tables Vol C Tables 4.2.6.8 and 6.1.1.4'
N N 0.0061 0.0033 'International Tables Vol C Tables 4.2.6.8 and 6.1.1.4'
O O 0.0106 0.0060 'International Tables Vol C Tables 4.2.6.8 and 6.1.1.4'

loop_
_geom_angle_atom_site_label_1
_geom_angle_atom_site_label_2
_geom_angle_atom_site_label_3
_geom_angle
_geom_angle_site_symmetry_1
_geom_angle_site_symmetry_3
N1 C1 H1 125.7 . .
N2 C1 H1 125.7 . .
N2 C1 N1 108.5(9) . .
C3 C2 H2 125.5 . .
C3 C2 N2 109.0(10) . .
N2 C2 H2 125.5 . .
C2 C3 H3 127.1 . .
C2 C3 N1 105.9(10) . .
N1 C3 H3 127.1 . .
C5 C4 H4 125.9 . .
C5 C4 N4 108.2(9) . .
N4 C4 H4 125.9 . .
C4 C5 H5 126.8 . .
C4 C5 N3 106.5(8) . .
N3 C5 H5 126.8 . .
N3 C6 H6 125.6 . .
N4 C6 H6 125.6 . .
N4 C6 N3 108.8(9) . .
H7A C7 H7B 107.8 . .
C8 C7 H7A 109.1 . .
C8 C7 H7B 109.1 . .
N2 C7 H7A 109.1 . .
N2 C7 H7B 109.1 . .
N2 C7 C8 112.4(10) . .
C7 C8 H8A 108.8 . .
C7 C8 H8B 108.8 . .
H8A C8 H8B 107.7 . .
C9 C8 C7 113.6(10) . .
C9 C8 H8A 108.8 . .
C9 C8 H8B 108.8 . .
C8 C9 H9A 108.5 . .
C8 C9 H9B 108.5 . .
C8 C9 C10 115.2(10) . .
H9A C9 H9B 107.5 . .
C10 C9 H9A 108.5 . .
C10 C9 H9B 108.5 . .
C9 C10 H10A 108.7 . .
C9 C10 H10B 108.7 . .
C9 C10 C11 114.4(10) . .
H10A C10 H10B 107.6 . .
C11 C10 H10A 108.7 . .
C11 C10 H10B 108.7 . .
C10 C11 H11A 108.3 . .
C10 C11 H11B 108.3 . .
H11A C11 H11B 107.4 . .
C12 C11 C10 115.8(12) . .
C12 C11 H11A 108.3 . .
C12 C11 H11B 108.3 . .
C11 C12 H12A 109.1 . .
C11 C12 H12B 109.1 . .
C11 C12 C17 112.4(11) . .
H12A C12 H12B 107.8 . .
C17 C12 H12A 109.1 . .
C17 C12 H12B 109.1 . .
H13A C13 H13B 107.9 . .
C14 C13 H13A 109.1 . .
C14 C13 H13B 109.1 . .
N3 C13 H13A 109.1 . .
N3 C13 H13B 109.1 . .
N3 C13 C14 112.4(8) . .
C13 C14 H14A 109.3 . .
C13 C14 H14B 109.3 . .
H14A C14 H14B 107.9 . .
C15 C14 C13 111.8(9) . .
C15 C14 H14A 109.3 . .
C15 C14 H14B 109.3 . .
C14 C15 H15A 108.6 . .
C14 C15 H15B 108.6 . .
H15A C15 H15B 107.6 . .
C16 C15 C14 114.6(9) . .
C16 C15 H15A 108.6 . .
C16 C15 H15B 108.6 . .
C15 C16 H16A 108.9 . .
C15 C16 H16B 108.9 . .
C15 C16 C17 113.4(9) . .
H16A C16 H16B 107.7 . .
C17 C16 H16A 108.9 . .
C17 C16 H16B 108.9 . .
C12 C17 C16 113.0(10) . .
C12 C17 H17A 109.0 . .
C12 C17 H17B 109.0 . .
C16 C17 H17A 109.0 . .
C16 C17 H17B 109.0 . .
H17A C17 H17B 107.8 . .
H18A C18 H18B 109.5 . .
H18A C18 H18C 109.5 . .
H18B C18 H18C 109.5 . .
N1 C18 H18A 109.5 . .
N1 C18 H18B 109.5 . .
N1 C18 H18C 109.5 . .
H19A C19 H19B 109.5 . .
H19A C19 H19C 109.5 . .
H19B C19 H19C 109.5 . .
N4 C19 H19A 109.5 . .
N4 C19 H19B 109.5 . .
N4 C19 H19C 109.5 . .
N5 C20 H20 126.3 . .
N6 C20 H20 126.3 . .
N6 C20 N5 107.5(9) . .
C22 C21 H21 126.9 . .
C22 C21 N5 106.3(8) . .
N5 C21 H21 126.9 . .
C21 C22 H22 125.5 . .
C21 C22 N6 109.0(8) . .
N6 C22 H22 125.5 . .
H23A C23 H23B 107.6 . .
C24 C23 H23A 108.6 . .
C24 C23 H23B 108.6 . .
C24 C23 N5 114.6(15) . .
N5 C23 H23A 108.6 . .
N5 C23 H23B 108.6 . .
C23 C24 H24A 112.0 . .
C23 C24 H24B 112.0 . .
C23 C24 C25 99.1(12) . .
H24A C24 H24B 109.6 . .
C25 C24 H24A 112.0 . .
C25 C24 H24B 112.0 . .
C24 C25 H25A 113.7 . .
C24 C25 H25B 113.7 . .
H25A C25 H25B 110.9 . .
C26 C25 C24 89.9(10) . .
C26 C25 H25A 113.7 . .
C26 C25 H25B 113.7 . .
C25 C26 H26A 109.5 . .
C25 C26 H26B 109.5 . .
C25 C26 C27 110.5(11) . .
H26A C26 H26B 108.1 . .
C27 C26 H26A 109.5 . .
C27 C26 H26B 109.5 . .
C26 C27 H27A 108.1 . .
C26 C27 H27B 108.1 . .
H27A C27 H27B 107.3 . .
C28 C27 C26 116.8(12) . .
C28 C27 H27A 108.1 . .
C28 C27 H27B 108.1 . .
C27 C28 C28 116.1(16) . 2_556
C27 C28 H28A 108.3 . .
C27 C28 H28B 108.3 . .
C28 C28 H28A 108.3 2_556 .
C28 C28 H28B 108.3 2_556 .
H28A C28 H28B 107.4 . .
H29A C29 H29B 109.5 . .
H29A C29 H29C 109.5 . .
H29B C29 H29C 109.5 . .
N6 C29 H29A 109.5 . .
N6 C29 H29B 109.5 . .
N6 C29 H29C 109.5 . .
O1 Mo1 Mo2 41.75(11) . .
O1 Mo1 O3 72.17(16) . 2_677
O2 Mo1 Mo2 35.21(14) . .
O2 Mo1 O1 73.54(18) . .
O2 Mo1 O3 71.79(18) . 2_677
O3 Mo1 Mo2 79.50(11) 2_677 .
O5 Mo1 Mo2 119.79(15) . .
O5 Mo1 O1 78.06(19) . .
O5 Mo1 O2 146.9(2) . .
O5 Mo1 O3 83.70(19) . 2_677
O6 Mo1 Mo2 85.24(17) . .
O6 Mo1 O1 93.9(2) . .
O6 Mo1 O2 97.7(2) . .
O6 Mo1 O3 164.3(2) . 2_677
O6 Mo1 O5 100.8(2) . .
O7 Mo1 Mo2 136.23(18) . .
O7 Mo1 O1 161.1(2) . .
O7 Mo1 O2 101.1(2) . .
O7 Mo1 O3 88.9(2) . 2_677
O7 Mo1 O5 100.3(2) . .
O7 Mo1 O6 104.8(3) . .
O1 Mo2 Mo1 85.35(11) 2_677 .
O1 Mo2 Mo1 46.34(12) . .
O1 Mo2 O1 75.12(19) . 2_677
O2 Mo2 Mo1 35.95(14) . .
O2 Mo2 O1 78.57(18) . .
O2 Mo2 O1 77.07(18) . 2_677
O2 Mo2 O3 149.63(19) . .
O3 Mo2 Mo1 124.74(14) . .
O3 Mo2 O1 78.06(18) . 2_677
O3 Mo2 O1 78.42(18) . .
O8 Mo2 Mo1 91.28(18) . .
O8 Mo2 O1 173.8(2) . 2_677
O8 Mo2 O1 98.8(2) . .
O8 Mo2 O2 103.1(2) . .
O8 Mo2 O3 99.8(2) . .
O8 Mo2 O9 105.1(2) . .
O9 Mo2 Mo1 132.65(17) . .
O9 Mo2 O1 81.0(2) . 2_677
O9 Mo2 O1 156.1(2) . .
O9 Mo2 O2 96.7(2) . .
O9 Mo2 O3 96.3(2) . .
O1 Mo3 O2 71.67(16) . 2_677
O3 Mo3 O1 73.53(18) . .
O3 Mo3 O2 71.93(18) . 2_677
O4 Mo3 O1 78.15(19) . .
O4 Mo3 O2 84.4(2) . 2_677
O4 Mo3 O3 147.5(2) . .
O10 Mo3 O1 93.2(2) . .
O10 Mo3 O2 162.9(2) . 2_677
O10 Mo3 O3 96.6(2) . .
O10 Mo3 O4 100.6(2) . .
O11 Mo3 O1 162.7(2) . .
O11 Mo3 O2 91.1(2) . 2_677
O11 Mo3 O3 100.4(2) . .
O11 Mo3 O4 102.0(2) . .
O11 Mo3 O10 103.7(3) . .
O4 Mo4 O1 73.12(18) . .
O4 Mo4 O5 143.8(2) . .
O4 Mo4 O9 78.3(2) . 2_677
O5 Mo4 O1 73.60(18) . .
O5 Mo4 O9 76.9(2) . 2_677
O9 Mo4 O1 69.16(16) 2_677 .
O12 Mo4 O1 160.4(2) . .
O12 Mo4 O4 105.0(2) . .
O12 Mo4 O5 101.5(2) . .
O12 Mo4 O9 91.3(2) . 2_677
O12 Mo4 O13 104.8(3) . .
O13 Mo4 O1 94.7(2) . .
O13 Mo4 O4 97.8(2) . .
O13 Mo4 O5 98.7(2) . .
O13 Mo4 O9 163.9(2) . 2_677
O14 Mo5 Mo7 123.91(16) . 2_666
O14 Mo5 O17 77.91(19) . 2_666
O14 Mo5 O17 77.9(2) . .
O14 Mo5 O18 149.7(2) . .
O16 Mo5 Mo7 132.50(19) . 2_666
O16 Mo5 O14 97.3(2) . .
O16 Mo5 O17 81.1(2) . 2_666
O16 Mo5 O17 156.1(2) . .
O16 Mo5 O18 95.9(2) . .
O17 Mo5 Mo7 46.02(12) . 2_666
O17 Mo5 Mo7 85.37(12) 2_666 2_666
O17 Mo5 O17 75.1(2) . 2_666
O18 Mo5 Mo7 36.62(15) . 2_666
O18 Mo5 O17 79.03(19) . .
O18 Mo5 O17 77.42(18) . 2_666
O19 Mo5 Mo7 89.50(19) . 2_666
O19 Mo5 O14 101.8(2) . .
O19 Mo5 O16 105.4(3) . .
O19 Mo5 O17 98.5(2) . .
O19 Mo5 O17 173.5(2) . 2_666
O19 Mo5 O18 100.7(2) . .
O14 Mo6 O17 72.92(19) . .
O14 Mo6 O18 72.12(19) . 2_666
O17 Mo6 O18 71.64(16) . 2_666
O20 Mo6 O14 97.2(2) . .
O20 Mo6 O17 96.0(2) . .
O20 Mo6 O18 165.4(2) . 2_666
O20 Mo6 O21 101.6(3) . .
O21 Mo6 O14 146.9(2) . .
O21 Mo6 O17 78.2(2) . .
O21 Mo6 O18 83.9(2) . 2_666
O22 Mo6 O14 100.4(2) . .
O22 Mo6 O17 159.2(2) . .
O22 Mo6 O18 87.6(2) . 2_666
O22 Mo6 O20 104.5(3) . .
O22 Mo6 O21 100.9(3) . .
O14 Mo7 Mo5 79.29(13) . 2_666
O15 Mo7 Mo5 120.72(15) . 2_666
O15 Mo7 O14 82.6(2) . .
O15 Mo7 O17 78.5(2) . 2_666
O15 Mo7 O18 147.5(2) . 2_666
O17 Mo7 Mo5 42.23(13) 2_666 2_666
O17 Mo7 O14 71.74(17) 2_666 .
O18 Mo7 Mo5 35.50(14) 2_666 2_666
O18 Mo7 O14 72.14(19) 2_666 .
O18 Mo7 O17 74.39(18) 2_666 2_666
O23 Mo7 Mo5 133.9(2) . 2_666
O23 Mo7 O14 89.4(2) . .
O23 Mo7 O15 101.5(2) . .
O23 Mo7 O17 161.1(2) . 2_666
O23 Mo7 O18 98.5(2) . 2_666
O23 Mo7 O24 104.7(3) . .
O24 Mo7 Mo5 85.19(19) . 2_666
O24 Mo7 O14 163.8(2) . .
O24 Mo7 O15 101.8(3) . .
O24 Mo7 O17 93.7(2) . 2_666
O24 Mo7 O18 97.6(2) . 2_666
O15 Mo8 O16 77.7(2) . .
O15 Mo8 O17 73.27(19) . 2_666
O16 Mo8 O17 69.73(18) . 2_666
O21 Mo8 O15 144.1(2) 2_666 .
O21 Mo8 O16 78.9(2) 2_666 .
O21 Mo8 O17 73.27(19) 2_666 2_666
O25 Mo8 O15 96.7(2) . .
O25 Mo8 O16 162.6(2) . .
O25 Mo8 O17 92.9(2) . 2_666
O25 Mo8 O21 97.6(3) . 2_666
O26 Mo8 O15 104.6(3) . .
O26 Mo8 O16 92.6(3) . .
O26 Mo8 O17 162.3(3) . 2_666
O26 Mo8 O21 103.3(3) . 2_666
O26 Mo8 O25 104.7(3) . .
C1 N1 C3 109.7(10) . .
C1 N1 C18 126.2(10) . .
C3 N1 C18 123.9(10) . .
C1 N2 C2 106.9(10) . .
C1 N2 C7 126.5(10) . .
C2 N2 C7 126.6(9) . .
C5 N3 C13 126.6(8) . .
C6 N3 C5 108.2(8) . .
C6 N3 C13 125.1(8) . .
C4 N4 C19 125.8(9) . .
C6 N4 C4 108.3(8) . .
C6 N4 C19 125.7(8) . .
C20 N5 C21 109.8(8) . .
C20 N5 C23 115.6(10) . .
C21 N5 C23 133.9(10) . .
C20 N6 C22 107.4(8) . .
C20 N6 C29 124.4(9) . .
C22 N6 C29 128.1(9) . .
Mo1 O1 Mo2 97.14(17) . 2_677
Mo1 O1 Mo4 85.81(15) . .
Mo2 O1 Mo1 91.92(17) . .
Mo2 O1 Mo2 104.88(19) . 2_677
Mo2 O1 Mo3 92.48(17) . .
Mo2 O1 Mo4 163.7(2) . .
Mo2 O1 Mo4 91.41(15) 2_677 .
Mo3 O1 Mo1 162.9(2) . .
Mo3 O1 Mo2 97.63(16) . 2_677
Mo3 O1 Mo4 85.36(15) . .
Mo1 O2 Mo3 104.3(2) . 2_677
Mo2 O2 Mo1 108.8(2) . .
Mo2 O2 Mo3 110.6(2) . 2_677
Mo2 O3 Mo1 109.8(2) . 2_677
Mo2 O3 Mo3 108.8(2) . .
Mo3 O3 Mo1 103.6(2) . 2_677
Mo3 O4 Mo4 118.3(2) . .
Mo1 O5 Mo4 117.1(2) . .
Mo2 O9 Mo4 118.5(2) . 2_677
Mo5 O14 Mo6 109.8(2) . .
Mo5 O14 Mo7 110.0(2) . .
Mo6 O14 Mo7 103.9(2) . .
Mo7 O15 Mo8 117.1(3) . .
Mo5 O16 Mo8 118.6(3) . .
Mo5 O16 H16 110(2) . .
Mo8 O16 H16 117(4) . .
Mo5 O17 Mo5 104.9(2) . 2_666
Mo5 O17 Mo6 92.24(18) . .
Mo5 O17 Mo7 91.75(17) . 2_666
Mo5 O17 Mo8 90.56(17) 2_666 2_666
Mo5 O17 Mo8 164.5(2) . 2_666
Mo6 O17 Mo5 98.22(17) . 2_666
Mo6 O17 Mo8 86.12(16) . 2_666
Mo7 O17 Mo5 97.37(18) 2_666 2_666
Mo7 O17 Mo6 162.3(2) 2_666 .
Mo7 O17 Mo8 85.45(16) 2_666 2_666
Mo5 O18 Mo6 110.0(2) . 2_666
Mo5 O18 Mo7 107.9(2) . 2_666
Mo7 O18 Mo6 103.6(2) 2_666 2_666
Mo6 O21 Mo8 117.9(3) . 2_666
H27C O27 H27D 109(3) . .

loop_
_geom_bond_atom_site_label_1
_geom_bond_atom_site_label_2
_geom_bond_distance
_geom_bond_site_symmetry_2
C1 H1 0.9300 .
C1 N1 1.320(13) .
C1 N2 1.306(12) .
C2 H2 0.9300 .
C2 C3 1.309(13) .
C2 N2 1.386(11) .
C3 H3 0.9300 .
C3 N1 1.360(11) .
C4 H4 0.9300 .
C4 C5 1.330(12) .
C4 N4 1.389(10) .
C5 H5 0.9300 .
C5 N3 1.400(11) .
C6 H6 0.9300 .
C6 N3 1.339(11) .
C6 N4 1.318(11) .
C7 H7A 0.9700 .
C7 H7B 0.9700 .
C7 C8 1.532(14) .
C7 N2 1.445(13) .
C8 H8A 0.9700 .
C8 H8B 0.9700 .
C8 C9 1.471(14) .
C9 H9A 0.9700 .
C9 H9B 0.9700 .
C9 C10 1.499(14) .
C10 H10A 0.9700 .
C10 H10B 0.9700 .
C10 C11 1.516(16) .
C11 H11A 0.9700 .
C11 H11B 0.9700 .
C11 C12 1.495(14) .
C12 H12A 0.9700 .
C12 H12B 0.9700 .
C12 C17 1.503(14) .
C13 H13A 0.9700 .
C13 H13B 0.9700 .
C13 C14 1.532(13) .
C13 N3 1.459(11) .
C14 H14A 0.9700 .
C14 H14B 0.9700 .
C14 C15 1.530(12) .
C15 H15A 0.9700 .
C15 H15B 0.9700 .
C15 C16 1.514(13) .
C16 H16A 0.9700 .
C16 H16B 0.9700 .
C16 C17 1.522(13) .
C17 H17A 0.9700 .
C17 H17B 0.9700 .
C18 H18A 0.9600 .
C18 H18B 0.9600 .
C18 H18C 0.9600 .
C18 N1 1.450(12) .
C19 H19A 0.9600 .
C19 H19B 0.9600 .
C19 H19C 0.9600 .
C19 N4 1.482(11) .
C20 H20 0.9300 .
C20 N5 1.334(11) .
C20 N6 1.319(12) .
C21 H21 0.9300 .
C21 C22 1.321(11) .
C21 N5 1.337(11) .
C22 H22 0.9300 .
C22 N6 1.360(10) .
C23 H23A 0.9700 .
C23 H23B 0.9700 .
C23 C24 1.392(13) .
C23 N5 1.441(15) .
C24 H24A 0.9700 .
C24 H24B 0.9700 .
C24 C25 1.545(13) .
C25 H25A 0.9700 .
C25 H25B 0.9700 .
C25 C26 1.477(18) .
C26 H26A 0.9700 .
C26 H26B 0.9700 .
C26 C27 1.529(16) .
C27 H27A 0.9700 .
C27 H27B 0.9700 .
C27 C28 1.508(17) .
C28 C28 1.52(3) 2_556
C28 H28A 0.9700 .
C28 H28B 0.9700 .
C29 H29A 0.9600 .
C29 H29B 0.9600 .
C29 H29C 0.9600 .
C29 N6 1.454(11) .
Mo1 Mo2 3.2155(10) .
Mo1 O1 2.327(5) .
Mo1 O2 1.994(5) .
Mo1 O3 2.339(5) 2_677
Mo1 O5 1.903(5) .
Mo1 O6 1.704(5) .
Mo1 O7 1.699(5) .
Mo2 O1 2.374(5) 2_677
Mo2 O1 2.142(5) .
Mo2 O2 1.959(5) .
Mo2 O3 1.961(5) .
Mo2 O8 1.687(5) .
Mo2 O9 1.742(5) .
Mo3 O1 2.317(5) .
Mo3 O2 2.327(5) 2_677
Mo3 O3 2.002(5) .
Mo3 O4 1.871(5) .
Mo3 O10 1.710(5) .
Mo3 O11 1.699(5) .
Mo4 O1 2.483(5) .
Mo4 O4 1.922(5) .
Mo4 O5 1.938(5) .
Mo4 O9 2.292(5) 2_677
Mo4 O12 1.683(5) .
Mo4 O13 1.709(5) .
Mo5 Mo7 3.2042(12) 2_666
Mo5 O14 1.930(5) .
Mo5 O16 1.741(5) .
Mo5 O17 2.385(5) 2_666
Mo5 O17 2.154(5) .
Mo5 O18 1.955(5) .
Mo5 O19 1.698(5) .
Mo6 O14 2.004(5) .
Mo6 O17 2.307(5) .
Mo6 O18 2.365(5) 2_666
Mo6 O20 1.701(5) .
Mo6 O21 1.897(5) .
Mo6 O22 1.699(5) .
Mo7 Mo5 3.2042(12) 2_666
Mo7 O14 2.362(5) .
Mo7 O15 1.887(5) .
Mo7 O17 2.307(5) 2_666
Mo7 O18 2.008(5) 2_666
Mo7 O23 1.693(5) .
Mo7 O24 1.715(5) .
Mo8 O15 1.929(5) .
Mo8 O16 2.272(5) .
Mo8 O17 2.487(5) 2_666
Mo8 O21 1.925(5) 2_666
Mo8 O25 1.714(6) .
Mo8 O26 1.704(6) .
O1 Mo2 2.374(5) 2_677
O2 Mo3 2.327(5) 2_677
O3 Mo1 2.339(5) 2_677
O9 Mo4 2.292(5) 2_677
O16 H16 0.846(10) .
O17 Mo5 2.385(5) 2_666
O17 Mo7 2.307(5) 2_666
O17 Mo8 2.487(5) 2_666
O18 Mo6 2.365(5) 2_666
O18 Mo7 2.008(5) 2_666
O21 Mo8 1.925(5) 2_666
O27 H27C 0.850(11) .
O27 H27D 0.851(10) .

loop_
_geom_torsion_atom_site_label_1
_geom_torsion_atom_site_label_2
_geom_torsion_atom_site_label_3
_geom_torsion_atom_site_label_4
_geom_torsion
_geom_torsion_site_symmetry_1
_geom_torsion_site_symmetry_2
_geom_torsion_site_symmetry_3
_geom_torsion_site_symmetry_4
C2 C3 N1 C1 -1.3(11) . . . .
C2 C3 N1 C18 -177.3(9) . . . .
C3 C2 N2 C1 0.1(12) . . . .
C3 C2 N2 C7 179.7(10) . . . .
C4 C5 N3 C6 -0.9(10) . . . .
C4 C5 N3 C13 -177.0(8) . . . .
C5 C4 N4 C6 1.7(11) . . . .
C5 C4 N4 C19 178.2(8) . . . .
C7 C8 C9 C10 -177.4(11) . . . .
C8 C7 N2 C1 -122.8(11) . . . .
C8 C7 N2 C2 57.7(14) . . . .
C8 C9 C10 C11 174.0(11) . . . .
C9 C10 C11 C12 70.5(15) . . . .
C10 C11 C12 C17 -173.8(10) . . . .
C11 C12 C17 C16 -178.4(9) . . . .
C13 C14 C15 C16 -176.1(9) . . . .
C14 C13 N3 C5 -90.0(12) . . . .
C14 C13 N3 C6 94.5(10) . . . .
C14 C15 C16 C17 179.0(9) . . . .
C15 C16 C17 C12 -173.3(9) . . . .
C21 C22 N6 C20 -0.5(12) . . . .
C21 C22 N6 C29 -178.2(10) . . . .
C22 C21 N5 C20 1.3(11) . . . .
C22 C21 N5 C23 170.8(12) . . . .
C23 C24 C25 C26 150.6(13) . . . .
C24 C23 N5 C20 -155.7(10) . . . .
C24 C23 N5 C21 35.2(19) . . . .
C24 C25 C26 C27 172.7(11) . . . .
C25 C26 C27 C28 176.1(12) . . . .
C26 C27 C28 C28 -176.9(15) . . . 2_556
Mo1 Mo2 O1 Mo2 -97.9(2) . . . 2_677
Mo1 Mo2 O1 Mo3 163.5(2) . . . .
Mo1 Mo2 O1 Mo4 81.6(8) . . . .
Mo1 Mo2 O2 Mo3 114.0(3) . . . 2_677
Mo1 Mo2 O3 Mo1 -89.2(2) . . . 2_677
Mo1 Mo2 O3 Mo3 23.6(3) . . . .
Mo1 Mo2 O9 Mo4 74.6(3) . . . 2_677
Mo2 Mo1 O1 Mo2 105.3(2) . . . 2_677
Mo2 Mo1 O1 Mo3 -104.9(8) . . . .
Mo2 Mo1 O1 Mo4 -163.8(2) . . . .
Mo2 Mo1 O2 Mo3 -118.1(3) . . . 2_677
Mo2 Mo1 O5 Mo4 -20.5(3) . . . .
Mo5 Mo7 O14 Mo5 -57.6(2) 2_666 . . .
Mo5 Mo7 O14 Mo6 59.81(17) 2_666 . . .
Mo5 Mo7 O15 Mo8 -22.2(4) 2_666 . . .
Mo7 Mo5 O14 Mo6 -24.1(3) 2_666 . . .
Mo7 Mo5 O14 Mo7 89.6(2) 2_666 . . .
Mo7 Mo5 O16 Mo8 -76.2(3) 2_666 . . .
Mo7 Mo5 O17 Mo5 98.1(2) 2_666 . . 2_666
Mo7 Mo5 O17 Mo6 -162.8(2) 2_666 . . .
Mo7 Mo5 O17 Mo8 -79.2(8) 2_666 . . 2_666
Mo7 Mo5 O18 Mo6 -112.4(3) 2_666 . . 2_666
N1 C1 N2 C2 -0.9(11) . . . .
N1 C1 N2 C7 179.5(9) . . . .
N2 C1 N1 C3 1.4(12) . . . .
N2 C1 N1 C18 177.3(8) . . . .
N2 C2 C3 N1 0.7(11) . . . .
N2 C7 C8 C9 67.7(13) . . . .
N3 C6 N4 C4 -2.3(10) . . . .
N3 C6 N4 C19 -178.8(7) . . . .
N3 C13 C14 C15 73.5(11) . . . .
N4 C4 C5 N3 -0.5(10) . . . .
N4 C6 N3 C5 2.0(10) . . . .
N4 C6 N3 C13 178.2(8) . . . .
N5 C20 N6 C22 1.2(11) . . . .
N5 C20 N6 C29 179.0(9) . . . .
N5 C21 C22 N6 -0.5(11) . . . .
N5 C23 C24 C25 70.2(14) . . . .
N6 C20 N5 C21 -1.6(12) . . . .
N6 C20 N5 C23 -173.3(9) . . . .
O1 Mo1 Mo2 O1 -73.8(2) . . . 2_677
O1 Mo1 Mo2 O2 -148.2(3) . . . .
O1 Mo1 Mo2 O3 -1.8(2) . . . .
O1 Mo1 Mo2 O8 101.0(3) . . . .
O1 Mo1 Mo2 O9 -147.0(3) . . . .
O1 Mo1 O2 Mo2 21.5(2) . . . .
O1 Mo1 O2 Mo3 -96.6(2) . . . 2_677
O1 Mo1 O5 Mo4 -21.6(2) . . . .
O1 Mo2 O1 Mo1 97.9(2) 2_677 . . .
O1 Mo2 O1 Mo2 0.0 2_677 . . 2_677
O1 Mo2 O1 Mo3 -98.6(2) 2_677 . . .
O1 Mo2 O1 Mo4 179.5(9) 2_677 . . .
O1 Mo2 O2 Mo1 -22.9(2) . . . .
O1 Mo2 O2 Mo1 -100.1(2) 2_677 . . .
O1 Mo2 O2 Mo3 13.96(18) 2_677 . . 2_677
O1 Mo2 O2 Mo3 91.1(2) . . . 2_677
O1 Mo2 O3 Mo1 -90.6(2) . . . 2_677
O1 Mo2 O3 Mo1 -13.54(18) 2_677 . . 2_677
O1 Mo2 O3 Mo3 22.2(2) . . . .
O1 Mo2 O3 Mo3 99.2(2) 2_677 . . .
O1 Mo2 O9 Mo4 -1.6(7) . . . 2_677
O1 Mo2 O9 Mo4 -0.4(2) 2_677 . . 2_677
O1 Mo3 O3 Mo1 95.88(19) . . . 2_677
O1 Mo3 O3 Mo2 -20.9(2) . . . .
O1 Mo3 O4 Mo4 21.1(3) . . . .
O1 Mo4 O4 Mo3 -20.1(2) . . . .
O1 Mo4 O5 Mo1 20.6(2) . . . .
O2 Mo1 Mo2 O1 74.3(3) . . . 2_677
O2 Mo1 Mo2 O1 148.2(3) . . . .
O2 Mo1 Mo2 O3 146.3(3) . . . .
O2 Mo1 Mo2 O8 -110.9(3) . . . .
O2 Mo1 Mo2 O9 1.1(3) . . . .
O2 Mo1 O1 Mo2 86.77(19) . . . 2_677
O2 Mo1 O1 Mo2 -18.49(18) . . . .
O2 Mo1 O1 Mo3 -123.4(8) . . . .
O2 Mo1 O1 Mo4 177.66(19) . . . .
O2 Mo1 O5 Mo4 -52.8(5) . . . .
O2 Mo2 O1 Mo1 18.42(18) . . . .
O2 Mo2 O1 Mo2 -79.5(2) . . . 2_677
O2 Mo2 O1 Mo3 -178.1(2) . . . .
O2 Mo2 O1 Mo4 100.0(8) . . . .
O2 Mo2 O3 Mo1 -49.1(5) . . . 2_677
O2 Mo2 O3 Mo3 63.6(5) . . . .
O2 Mo2 O9 Mo4 75.3(3) . . . 2_677
O2 Mo3 O1 Mo1 -161.2(8) 2_677 . . .
O2 Mo3 O1 Mo2 93.97(19) 2_677 . . .
O2 Mo3 O1 Mo2 -11.41(15) 2_677 . . 2_677
O2 Mo3 O1 Mo4 -102.21(16) 2_677 . . .
O2 Mo3 O3 Mo1 20.28(16) 2_677 . . 2_677
O2 Mo3 O3 Mo2 -96.5(2) 2_677 . . .
O2 Mo3 O4 Mo4 93.5(3) 2_677 . . .
O3 Mo1 Mo2 O1 74.9(2) 2_677 . . .
O3 Mo1 Mo2 O1 1.10(16) 2_677 . . 2_677
O3 Mo1 Mo2 O2 -73.2(3) 2_677 . . .
O3 Mo1 Mo2 O3 73.1(2) 2_677 . . .
O3 Mo1 Mo2 O8 175.9(2) 2_677 . . .
O3 Mo1 Mo2 O9 -72.1(3) 2_677 . . .
O3 Mo1 O1 Mo2 -94.18(19) 2_677 . . .
O3 Mo1 O1 Mo2 11.08(15) 2_677 . . 2_677
O3 Mo1 O1 Mo3 160.9(8) 2_677 . . .
O3 Mo1 O1 Mo4 101.98(16) 2_677 . . .
O3 Mo1 O2 Mo2 97.7(2) 2_677 . . .
O3 Mo1 O2 Mo3 -20.44(17) 2_677 . . 2_677
O3 Mo1 O5 Mo4 -94.6(3) 2_677 . . .
O3 Mo2 O1 Mo1 178.5(2) . . . .
O3 Mo2 O1 Mo2 80.6(2) . . . 2_677
O3 Mo2 O1 Mo3 -18.02(17) . . . .
O3 Mo2 O1 Mo4 -100.0(8) . . . .
O3 Mo2 O2 Mo1 -64.3(5) . . . .
O3 Mo2 O2 Mo3 49.7(5) . . . 2_677
O3 Mo2 O9 Mo4 -77.2(3) . . . 2_677
O3 Mo3 O1 Mo1 122.8(8) . . . .
O3 Mo3 O1 Mo2 18.03(17) . . . .
O3 Mo3 O1 Mo2 -87.4(2) . . . 2_677
O3 Mo3 O1 Mo4 -178.2(2) . . . .
O3 Mo3 O4 Mo4 50.7(5) . . . .
O4 Mo3 O1 Mo1 -73.3(7) . . . .
O4 Mo3 O1 Mo2 76.6(2) . . . 2_677
O4 Mo3 O1 Mo2 -178.0(2) . . . .
O4 Mo3 O1 Mo4 -14.23(18) . . . .
O4 Mo3 O3 Mo1 65.6(4) . . . 2_677
O4 Mo3 O3 Mo2 -51.2(5) . . . .
O4 Mo4 O1 Mo1 179.6(2) . . . .
O4 Mo4 O1 Mo2 -83.38(19) . . . 2_677
O4 Mo4 O1 Mo2 97.1(8) . . . .
O4 Mo4 O1 Mo3 14.17(18) . . . .
O4 Mo4 O5 Mo1 44.4(5) . . . .
O5 Mo1 Mo2 O1 -1.5(2) . . . .
O5 Mo1 Mo2 O1 -75.3(2) . . . 2_677
O5 Mo1 Mo2 O2 -149.7(3) . . . .
O5 Mo1 Mo2 O3 -3.3(2) . . . .
O5 Mo1 Mo2 O8 99.5(3) . . . .
O5 Mo1 Mo2 O9 -148.5(3) . . . .
O5 Mo1 O1 Mo2 178.7(2) . . . .
O5 Mo1 O1 Mo2 -76.1(2) . . . 2_677
O5 Mo1 O1 Mo3 73.8(7) . . . .
O5 Mo1 O1 Mo4 14.83(17) . . . .
O5 Mo1 O2 Mo2 53.4(5) . . . .
O5 Mo1 O2 Mo3 -64.7(4) . . . 2_677
O5 Mo4 O1 Mo1 -14.85(17) . . . .
O5 Mo4 O1 Mo2 82.20(19) . . . 2_677
O5 Mo4 O1 Mo2 -97.3(8) . . . .
O5 Mo4 O1 Mo3 179.7(2) . . . .
O5 Mo4 O4 Mo3 -43.9(5) . . . .
O6 Mo1 Mo2 O1 -101.3(2) . . . .
O6 Mo1 Mo2 O1 -175.1(2) . . . 2_677
O6 Mo1 Mo2 O2 110.6(3) . . . .
O6 Mo1 Mo2 O3 -103.1(2) . . . .
O6 Mo1 Mo2 O8 -0.3(3) . . . .
O6 Mo1 Mo2 O9 111.7(3) . . . .
O6 Mo1 O1 Mo2 78.4(2) . . . .
O6 Mo1 O1 Mo2 -176.3(2) . . . 2_677
O6 Mo1 O1 Mo3 -26.5(8) . . . .
O6 Mo1 O1 Mo4 -85.4(2) . . . .
O6 Mo1 O2 Mo2 -70.3(3) . . . .
O6 Mo1 O2 Mo3 171.6(2) . . . 2_677
O6 Mo1 O5 Mo4 70.2(3) . . . .
O7 Mo1 Mo2 O1 78.4(3) . . . 2_677
O7 Mo1 Mo2 O1 152.2(3) . . . .
O7 Mo1 Mo2 O2 4.0(4) . . . .
O7 Mo1 Mo2 O3 150.3(3) . . . .
O7 Mo1 Mo2 O8 -106.8(3) . . . .
O7 Mo1 Mo2 O9 5.1(4) . . . .
O7 Mo1 O1 Mo2 10.9(7) . . . 2_677
O7 Mo1 O1 Mo2 -94.3(7) . . . .
O7 Mo1 O1 Mo3 160.8(7) . . . .
O7 Mo1 O1 Mo4 101.8(7) . . . .
O7 Mo1 O2 Mo2 -177.2(3) . . . .
O7 Mo1 O2 Mo3 64.7(3) . . . 2_677
O7 Mo1 O5 Mo4 177.6(3) . . . .
O8 Mo2 O1 Mo1 -83.3(2) . . . .
O8 Mo2 O1 Mo2 178.8(2) . . . 2_677
O8 Mo2 O1 Mo3 80.2(2) . . . .
O8 Mo2 O1 Mo4 -1.7(8) . . . .
O8 Mo2 O2 Mo1 73.6(3) . . . .
O8 Mo2 O2 Mo3 -172.4(2) . . . 2_677
O8 Mo2 O3 Mo1 172.4(2) . . . 2_677
O8 Mo2 O3 Mo3 -74.9(3) . . . .
O8 Mo2 O9 Mo4 -179.1(3) . . . 2_677
O9 Mo2 O1 Mo1 99.1(5) . . . .
O9 Mo2 O1 Mo2 1.2(6) . . . 2_677
O9 Mo2 O1 Mo3 -97.4(5) . . . .
O9 Mo2 O1 Mo4 -179.3(7) . . . .
O9 Mo2 O2 Mo1 -179.2(2) . . . .
O9 Mo2 O2 Mo3 -65.1(2) . . . 2_677
O9 Mo2 O3 Mo1 65.8(2) . . . 2_677
O9 Mo2 O3 Mo3 178.6(2) . . . .
O9 Mo4 O1 Mo1 -96.78(18) 2_677 . . .
O9 Mo4 O1 Mo2 -179.2(8) 2_677 . . .
O9 Mo4 O1 Mo2 0.28(15) 2_677 . . 2_677
O9 Mo4 O1 Mo3 97.83(18) 2_677 . . .
O9 Mo4 O4 Mo3 -91.6(3) 2_677 . . .
O9 Mo4 O5 Mo1 92.4(3) 2_677 . . .
O10 Mo3 O1 Mo1 26.9(8) . . . .
O10 Mo3 O1 Mo2 -77.9(2) . . . .
O10 Mo3 O1 Mo2 176.7(2) . . . 2_677
O10 Mo3 O1 Mo4 85.9(2) . . . .
O10 Mo3 O3 Mo1 -172.7(2) . . . 2_677
O10 Mo3 O3 Mo2 70.5(3) . . . .
O10 Mo3 O4 Mo4 -70.0(3) . . . .
O11 Mo3 O1 Mo1 -165.7(7) . . . .
O11 Mo3 O1 Mo2 89.5(7) . . . .
O11 Mo3 O1 Mo2 -15.9(8) . . . 2_677
O11 Mo3 O1 Mo4 -106.7(7) . . . .
O11 Mo3 O3 Mo1 -67.4(3) . . . 2_677
O11 Mo3 O3 Mo2 175.8(3) . . . .
O11 Mo3 O4 Mo4 -176.6(3) . . . .
O12 Mo4 O1 Mo1 -92.9(7) . . . .
O12 Mo4 O1 Mo2 -175.4(8) . . . .
O12 Mo4 O1 Mo2 4.1(7) . . . 2_677
O12 Mo4 O1 Mo3 101.7(7) . . . .
O12 Mo4 O4 Mo3 -179.8(3) . . . .
O12 Mo4 O5 Mo1 -179.0(3) . . . .
O13 Mo4 O1 Mo1 82.8(2) . . . .
O13 Mo4 O1 Mo2 179.8(2) . . . 2_677
O13 Mo4 O1 Mo2 0.3(8) . . . .
O13 Mo4 O1 Mo3 -82.6(2) . . . .
O13 Mo4 O4 Mo3 72.5(3) . . . .
O13 Mo4 O5 Mo1 -71.9(3) . . . .
O14 Mo5 O16 Mo8 75.5(3) . . . .
O14 Mo5 O17 Mo5 -80.5(2) . . . 2_666
O14 Mo5 O17 Mo6 18.59(19) . . . .
O14 Mo5 O17 Mo7 -178.6(2) . . . 2_666
O14 Mo5 O17 Mo8 102.1(9) . . . 2_666
O14 Mo5 O18 Mo6 -49.2(5) . . . 2_666
O14 Mo5 O18 Mo7 63.2(5) . . . 2_666
O14 Mo6 O17 Mo5 87.1(2) . . . 2_666
O14 Mo6 O17 Mo5 -18.30(18) . . . .
O14 Mo6 O17 Mo7 -121.2(8) . . . 2_666
O14 Mo6 O17 Mo8 177.1(2) . . . 2_666
O14 Mo6 O21 Mo8 -49.3(6) . . . 2_666
O14 Mo7 O15 Mo8 -95.0(3) . . . .
O15 Mo7 O14 Mo5 65.7(3) . . . .
O15 Mo7 O14 Mo6 -176.9(2) . . . .
O15 Mo8 O16 Mo5 -75.5(3) . . . .
O16 Mo5 O14 Mo6 -179.2(3) . . . .
O16 Mo5 O14 Mo7 -65.5(3) . . . .
O16 Mo5 O17 Mo5 0.1(6) . . . 2_666
O16 Mo5 O17 Mo6 99.2(5) . . . .
O16 Mo5 O17 Mo7 -98.0(5) . . . 2_666
O16 Mo5 O17 Mo8 -177.2(7) . . . 2_666
O16 Mo5 O18 Mo6 66.4(3) . . . 2_666
O16 Mo5 O18 Mo7 178.8(2) . . . 2_666
O16 Mo8 O15 Mo7 93.3(3) . . . .
O17 Mo5 O14 Mo6 -100.0(2) 2_666 . . .
O17 Mo5 O14 Mo6 -22.9(2) . . . .
O17 Mo5 O14 Mo7 13.7(2) 2_666 . . .
O17 Mo5 O14 Mo7 90.8(2) . . . .
O17 Mo5 O16 Mo8 -0.9(3) 2_666 . . .
O17 Mo5 O16 Mo8 -1.1(7) . . . .
O17 Mo5 O17 Mo5 0.000(2) 2_666 . . 2_666
O17 Mo5 O17 Mo6 99.1(2) 2_666 . . .
O17 Mo5 O17 Mo7 -98.1(2) 2_666 . . 2_666
O17 Mo5 O17 Mo8 -177.4(10) 2_666 . . 2_666
O17 Mo5 O18 Mo6 -13.09(19) 2_666 . . 2_666
O17 Mo5 O18 Mo6 -90.1(2) . . . 2_666
O17 Mo5 O18 Mo7 22.3(2) . . . 2_666
O17 Mo5 O18 Mo7 99.3(2) 2_666 . . 2_666
O17 Mo6 O14 Mo5 21.9(2) . . . .
O17 Mo6 O14 Mo7 -95.8(2) . . . .
O17 Mo6 O21 Mo8 -19.8(3) . . . 2_666
O17 Mo7 O14 Mo5 -14.6(2) 2_666 . . .
O17 Mo7 O14 Mo6 102.8(2) 2_666 . . .
O17 Mo7 O15 Mo8 -22.2(3) 2_666 . . .
O17 Mo8 O15 Mo7 21.1(3) 2_666 . . .
O17 Mo8 O16 Mo5 1.0(3) 2_666 . . .
O18 Mo5 O14 Mo6 -64.0(5) . . . .
O18 Mo5 O14 Mo7 49.7(5) . . . .
O18 Mo5 O16 Mo8 -77.2(3) . . . .
O18 Mo5 O17 Mo5 79.7(2) . . . 2_666
O18 Mo5 O17 Mo6 178.9(2) . . . .
O18 Mo5 O17 Mo7 -18.36(18) . . . 2_666
O18 Mo5 O17 Mo8 -97.6(9) . . . 2_666
O18 Mo6 O14 Mo5 97.5(2) 2_666 . . .
O18 Mo6 O14 Mo7 -20.09(17) 2_666 . . .
O18 Mo6 O17 Mo5 -94.62(19) 2_666 . . .
O18 Mo6 O17 Mo5 10.80(16) 2_666 . . 2_666
O18 Mo6 O17 Mo7 162.5(9) 2_666 . . 2_666
O18 Mo6 O17 Mo8 100.80(17) 2_666 . . 2_666
O18 Mo6 O21 Mo8 -92.3(3) 2_666 . . 2_666
O18 Mo7 O14 Mo5 -93.6(3) 2_666 . . .
O18 Mo7 O14 Mo6 23.9(2) 2_666 . . .
O18 Mo7 O15 Mo8 -56.2(5) 2_666 . . .
O19 Mo5 O14 Mo6 73.3(3) . . . .
O19 Mo5 O14 Mo7 -172.9(2) . . . .
O19 Mo5 O16 Mo8 179.9(3) . . . .
O19 Mo5 O17 Mo5 179.1(2) . . . 2_666
O19 Mo5 O17 Mo6 -81.7(2) . . . .
O19 Mo5 O17 Mo7 81.0(2) . . . 2_666
O19 Mo5 O17 Mo8 1.8(9) . . . 2_666
O19 Mo5 O18 Mo6 173.3(2) . . . 2_666
O19 Mo5 O18 Mo7 -74.3(3) . . . 2_666
O20 Mo6 O14 Mo5 -72.2(3) . . . .
O20 Mo6 O14 Mo7 170.2(2) . . . .
O20 Mo6 O17 Mo5 -177.2(2) . . . 2_666
O20 Mo6 O17 Mo5 77.4(2) . . . .
O20 Mo6 O17 Mo7 -25.5(9) . . . 2_666
O20 Mo6 O17 Mo8 -87.2(2) . . . 2_666
O20 Mo6 O21 Mo8 74.0(3) . . . 2_666
O21 Mo6 O14 Mo5 52.1(5) . . . .
O21 Mo6 O14 Mo7 -65.5(4) . . . .
O21 Mo6 O17 Mo5 -76.6(2) . . . 2_666
O21 Mo6 O17 Mo5 178.0(2) . . . .
O21 Mo6 O17 Mo7 75.1(8) . . . 2_666
O21 Mo6 O17 Mo8 13.42(19) . . . 2_666
O21 Mo8 O15 Mo7 42.9(5) 2_666 . . .
O21 Mo8 O16 Mo5 77.0(3) 2_666 . . .
O22 Mo6 O14 Mo5 -178.4(3) . . . .
O22 Mo6 O14 Mo7 64.0(3) . . . .
O22 Mo6 O17 Mo5 -92.2(7) . . . .
O22 Mo6 O17 Mo5 13.2(8) . . . 2_666
O22 Mo6 O17 Mo7 164.9(7) . . . 2_666
O22 Mo6 O17 Mo8 103.2(7) . . . 2_666
O22 Mo6 O21 Mo8 -178.6(3) . . . 2_666
O23 Mo7 O14 Mo5 167.4(3) . . . .
O23 Mo7 O14 Mo6 -75.2(3) . . . .
O23 Mo7 O15 Mo8 177.1(3) . . . .
O24 Mo7 O14 Mo5 -41.2(9) . . . .
O24 Mo7 O14 Mo6 76.2(8) . . . .
O24 Mo7 O15 Mo8 69.2(3) . . . .
O25 Mo8 O15 Mo7 -70.0(3) . . . .
O25 Mo8 O16 Mo5 -3.0(10) . . . .
O26 Mo8 O15 Mo7 -177.2(3) . . . .
O26 Mo8 O16 Mo5 -179.9(3) . . . .
